data_7036421
loop_
_publ_author_name
'Maji, Ram Chandra'
'Bhandari, Anirban'
'Singh, Ravindra'
'Roy, Suprakash'
'Chatterjee, Sudip K.'
'Bowles, Faye L.'
'Ghiassi, Kamran B.'
'Maji, Milan'
'Olmstead, Marilyn M.'
'Patra, Apurba K.'

_publ_section_title
;
 Copper coordinated ligand thioether-S and NO2(-) oxidation: relevance to
 the CuM site of hydroxylases.
;
_journal_issue 40
_journal_name_full 'Dalton transactions (Cambridge, England : 2003)'
_journal_page_first 17587
_journal_page_last 17599
_journal_paper_doi 10.1039/c5dt02184g
_journal_volume 44
_journal_year 2015
_chemical_formula_moiety 'C15 H14 Cu N3 O2 S, Cl O4'
_chemical_formula_sum 'C15 H14 Cl Cu N3 O6 S'
_chemical_formula_weight 463.34
_chemical_name_common 4
_chemical_name_systematic
;
 ?
;
_space_group_crystal_system monoclinic
_space_group_IT_number 4
_space_group_name_Hall 'P 2yb'
_space_group_name_H-M_alt 'P 1 21 1'
_symmetry_space_group_name_Hall 'P 2yb'
_symmetry_space_group_name_H-M 'P 1 21 1'
_atom_sites_solution_hydrogens geom
_atom_sites_solution_primary direct
_atom_sites_solution_secondary difmap
_audit_creation_method SHELXL-2013
_audit_update_record
;
2015-05-21 deposited with the CCDC.
2015-09-07 downloaded from the CCDC.
;
_cell_angle_alpha 90
_cell_angle_beta 99.540(2)
_cell_angle_gamma 90
_cell_formula_units_Z 2
_cell_length_a 8.8284(12)
_cell_length_b 8.0746(11)
_cell_length_c 12.3897(16)
_cell_measurement_reflns_used 9914
_cell_measurement_temperature 90(2)
_cell_measurement_theta_max 30.6
_cell_measurement_theta_min 2.34
_cell_volume 871.0(2)
_computing_cell_refinement 'SAINT (Bruker, 2013)'
_computing_data_collection 'Apex2 (Bruker, 2013)'
_computing_data_reduction 'SAINT (Bruker, 2013)'
_computing_publication_material 'SHELXL-2013 (Sheldrick, 2013)'
_computing_structure_refinement 'SHELXL-2013 (Sheldrick, 2013)'
_computing_structure_solution 'SHELXS-2013 (Sheldrick, 2013)'
_diffrn_ambient_temperature 90(2)
_diffrn_detector_area_resol_mean 8.3
_diffrn_measured_fraction_theta_full 0.998
_diffrn_measured_fraction_theta_max 0.999
_diffrn_measurement_device_type 'Bruker Apex II'
_diffrn_measurement_method \w
_diffrn_radiation_type MoK\a
_diffrn_radiation_wavelength 0.71073
_diffrn_reflns_av_R_equivalents 0.0185
_diffrn_reflns_av_unetI/netI 0.0356
_diffrn_reflns_laue_measured_fraction_full 0.998
_diffrn_reflns_laue_measured_fraction_max 0.999
_diffrn_reflns_limit_h_max 12
_diffrn_reflns_limit_h_min -12
_diffrn_reflns_limit_k_max 11
_diffrn_reflns_limit_k_min -11
_diffrn_reflns_limit_l_max 17
_diffrn_reflns_limit_l_min -17
_diffrn_reflns_number 13792
_diffrn_reflns_point_group_measured_fraction_full 0.999
_diffrn_reflns_point_group_measured_fraction_max 0.999
_diffrn_reflns_theta_full 25.242
_diffrn_reflns_theta_max 30.655
_diffrn_reflns_theta_min 2.339
_diffrn_source 'fine-focus sealed tube'
_exptl_absorpt_coefficient_mu 1.567
_exptl_absorpt_correction_T_max 0.7461
_exptl_absorpt_correction_T_min 0.6391
_exptl_absorpt_correction_type multi-scan
_exptl_absorpt_process_details 'SADABS (Sheldrick, 2013)'
_exptl_crystal_colour green
_exptl_crystal_density_diffrn 1.767
_exptl_crystal_description parallelepiped
_exptl_crystal_F_000 470
_exptl_crystal_size_max 0.374
_exptl_crystal_size_mid 0.129
_exptl_crystal_size_min 0.094
_refine_diff_density_max 0.316
_refine_diff_density_min -0.293
_refine_diff_density_rms 0.056
_refine_ls_abs_structure_details
;
 Refined as an inversion twin.
;
_refine_ls_abs_structure_Flack 0.035(8)
_refine_ls_extinction_method none
_refine_ls_goodness_of_fit_ref 1.040
_refine_ls_hydrogen_treatment constr
_refine_ls_matrix_type full
_refine_ls_number_parameters 247
_refine_ls_number_reflns 5344
_refine_ls_number_restraints 1
_refine_ls_restrained_S_all 1.040
_refine_ls_R_factor_all 0.0208
_refine_ls_R_factor_gt 0.0198
_refine_ls_shift/su_max 0.000
_refine_ls_shift/su_mean 0.000
_refine_ls_structure_factor_coef Fsqd
_refine_ls_weighting_details 'w=1/[\s^2^(Fo^2^)+(0.0194P)^2^] where P=(Fo^2^+2Fc^2^)/3'
_refine_ls_weighting_scheme calc
_refine_ls_wR_factor_gt 0.0492
_refine_ls_wR_factor_ref 0.0496
_reflns_Friedel_coverage 0.879
_reflns_friedel_fraction_full 1.000
_reflns_friedel_fraction_max 1.000
_reflns_number_gt 5168
_reflns_number_total 5344
_reflns_threshold_expression 'I > 2\s(I)'
_cod_data_source_file c5dt02184g2.cif
_cod_data_source_block kbg22
_cod_depositor_comments 'Adding full bibliography for 7036418--7036421.cif.'
_cod_database_code 7036421
_shelx_space_group_comment
;
The symmetry employed for this shelxl refinement is uniquely defined
by the following loop, which should always be used as a source of
symmetry information in preference to the above space-group names.
They are only intended as comments.
;
_shelx_estimated_absorpt_t_min 0.592
_shelx_estimated_absorpt_t_max 0.867
_shelxl_version_number 2013-4

loop_
_space_group_symop_operation_xyz
'x, y, z'
'-x, y+1/2, -z'

loop_
_atom_site_label
_atom_site_type_symbol
_atom_site_fract_x
_atom_site_fract_y
_atom_site_fract_z
_atom_site_U_iso_or_equiv
_atom_site_adp_type
_atom_site_occupancy
_atom_site_site_symmetry_order
_atom_site_calc_flag
_atom_site_refinement_flags_posn
_atom_site_refinement_flags_adp
Cu1 Cu 0.37672(3) 0.86587(3) 0.63067(2) 0.01145(6) Uani 1 1 d . .
S1 S 0.10096(6) 0.67507(6) 0.50042(4) 0.01245(10) Uani 1 1 d . .
O1 O 0.65262(17) 0.60168(19) 0.46407(12) 0.0141(3) Uani 1 1 d . .
O2 O 0.15519(17) 0.81058(18) 0.58470(12) 0.0143(3) Uani 1 1 d . .
N1 N 0.5947(2) 0.8242(2) 0.70044(14) 0.0119(3) Uani 1 1 d . .
N2 N 0.44212(19) 0.7456(2) 0.50863(14) 0.0114(3) Uani 1 1 d . .
N3 N 0.3181(2) 0.9730(2) 0.76158(15) 0.0167(4) Uani 1 1 d . .
C1 C 0.6653(2) 0.8693(3) 0.80028(15) 0.0152(3) Uani 1 1 d . .
H1 H 0.6125 0.9386 0.8437 0.018 Uiso 1 1 calc R U
C2 C 0.8140(3) 0.8175(3) 0.84216(18) 0.0183(4) Uani 1 1 d . .
H2 H 0.8631 0.8542 0.9121 0.022 Uiso 1 1 calc R U
C3 C 0.8892(3) 0.7123(3) 0.78097(18) 0.0188(4) Uani 1 1 d . .
H3 H 0.9898 0.6739 0.8088 0.023 Uiso 1 1 calc R U
C4 C 0.8153(2) 0.6631(3) 0.67756(17) 0.0150(4) Uani 1 1 d . .
H4 H 0.8642 0.5902 0.6339 0.018 Uiso 1 1 calc R U
C5 C 0.6688(2) 0.7232(2) 0.64012(16) 0.0114(4) Uani 1 1 d . .
C6 C 0.5845(2) 0.6828(2) 0.52712(16) 0.0110(3) Uani 1 1 d . .
C7 C 0.3559(2) 0.7403(2) 0.40159(16) 0.0118(4) Uani 1 1 d . .
C8 C 0.4196(2) 0.7763(3) 0.30804(18) 0.0141(4) Uani 1 1 d . .
H8 H 0.5266 0.7975 0.3149 0.017 Uiso 1 1 calc R U
C9 C 0.3281(3) 0.7814(3) 0.20510(18) 0.0164(4) Uani 1 1 d . .
H9 H 0.3736 0.8046 0.1424 0.020 Uiso 1 1 calc R U
C10 C 0.1704(3) 0.7528(3) 0.19309(18) 0.0178(4) Uani 1 1 d . .
H10 H 0.1087 0.7566 0.1226 0.021 Uiso 1 1 calc R U
C11 C 0.1041(2) 0.7187(3) 0.28460(17) 0.0162(4) Uani 1 1 d . .
H11 H -0.0035 0.7010 0.2774 0.019 Uiso 1 1 calc R U
C12 C 0.1967(2) 0.7106(3) 0.38734(16) 0.0125(4) Uani 1 1 d . .
C13 C 0.1883(2) 0.4859(3) 0.55491(18) 0.0156(4) Uani 1 1 d . .
H13A H 0.1588 0.3958 0.5027 0.023 Uiso 1 1 calc R U
H13B H 0.1536 0.4601 0.6242 0.023 Uiso 1 1 calc R U
H13C H 0.3003 0.4983 0.5677 0.023 Uiso 1 1 calc R U
C14 C 0.2828(2) 1.0089(3) 0.84324(18) 0.0161(4) Uani 1 1 d . .
C15 C 0.2377(3) 1.0546(3) 0.94635(19) 0.0207(5) Uani 1 1 d . .
H15A H 0.1548 0.9816 0.9610 0.031 Uiso 1 1 calc R U
H15B H 0.2017 1.1696 0.9425 0.031 Uiso 1 1 calc R U
H15C H 0.3260 1.0436 1.0053 0.031 Uiso 1 1 calc R U
Cl1 Cl 0.31003(6) 0.52253(6) 0.88398(4) 0.01514(10) Uani 1 1 d . .
O3 O 0.3917(2) 0.5927(2) 0.80377(15) 0.0268(4) Uani 1 1 d . .
O4 O 0.1878(2) 0.4184(2) 0.82976(15) 0.0280(4) Uani 1 1 d . .
O5 O 0.2449(2) 0.6531(3) 0.94178(16) 0.0313(5) Uani 1 1 d . .
O6 O 0.4145(2) 0.4241(2) 0.96064(14) 0.0257(4) Uani 1 1 d . .

loop_
_atom_site_aniso_label
_atom_site_aniso_U_11
_atom_site_aniso_U_22
_atom_site_aniso_U_33
_atom_site_aniso_U_23
_atom_site_aniso_U_13
_atom_site_aniso_U_12
Cu1 0.01148(11) 0.01269(11) 0.01060(10) -0.00108(10) 0.00311(8) 0.00165(10)
S1 0.0106(2) 0.0125(2) 0.0147(2) 0.00006(18) 0.00351(17) -0.00005(18)
O1 0.0147(7) 0.0130(7) 0.0157(7) -0.0031(6) 0.0057(6) 0.0008(6)
O2 0.0133(7) 0.0136(7) 0.0169(7) -0.0034(5) 0.0054(6) -0.0006(5)
N1 0.0130(8) 0.0116(8) 0.0116(7) 0.0011(6) 0.0032(6) -0.0004(6)
N2 0.0114(8) 0.0120(8) 0.0109(8) -0.0006(6) 0.0024(6) 0.0000(6)
N3 0.0164(9) 0.0174(9) 0.0170(9) -0.0007(7) 0.0049(7) 0.0022(7)
C1 0.0183(9) 0.0159(8) 0.0117(8) 0.0010(10) 0.0032(7) -0.0013(9)
C2 0.0178(10) 0.0219(11) 0.0143(10) 0.0034(8) -0.0002(8) -0.0035(8)
C3 0.0137(10) 0.0224(11) 0.0194(10) 0.0055(9) 0.0000(8) 0.0009(8)
C4 0.0125(9) 0.0153(10) 0.0175(10) 0.0027(8) 0.0033(7) 0.0005(8)
C5 0.0123(9) 0.0096(8) 0.0124(9) 0.0018(7) 0.0027(7) -0.0012(7)
C6 0.0113(8) 0.0082(8) 0.0141(9) 0.0002(7) 0.0038(7) -0.0019(7)
C7 0.0135(9) 0.0097(9) 0.0123(9) 0.0000(7) 0.0025(7) 0.0013(7)
C8 0.0152(10) 0.0135(9) 0.0142(10) 0.0002(7) 0.0040(8) -0.0010(8)
C9 0.0204(10) 0.0155(10) 0.0137(9) 0.0011(8) 0.0044(8) -0.0010(8)
C10 0.0188(11) 0.0205(11) 0.0128(10) 0.0012(8) -0.0012(8) -0.0008(9)
C11 0.0140(9) 0.0171(10) 0.0170(10) 0.0006(8) 0.0006(8) 0.0008(8)
C12 0.0130(9) 0.0123(9) 0.0126(9) 0.0007(7) 0.0030(7) 0.0003(7)
C13 0.0175(10) 0.0124(9) 0.0174(10) 0.0019(8) 0.0047(8) 0.0003(8)
C14 0.0167(10) 0.0142(9) 0.0173(10) 0.0008(8) 0.0025(8) 0.0026(8)
C15 0.0280(12) 0.0209(12) 0.0143(11) 0.0004(9) 0.0070(9) 0.0049(9)
Cl1 0.0149(2) 0.0173(2) 0.0131(2) 0.00007(18) 0.00170(17) -0.00039(18)
O3 0.0299(9) 0.0251(9) 0.0283(9) 0.0081(7) 0.0132(8) -0.0005(7)
O4 0.0271(9) 0.0230(9) 0.0303(10) 0.0009(7) -0.0060(8) -0.0088(7)
O5 0.0331(10) 0.0330(11) 0.0286(10) -0.0123(8) 0.0074(8) 0.0069(8)
O6 0.0204(8) 0.0350(10) 0.0203(8) 0.0099(7) -0.0003(7) 0.0055(7)

loop_
_atom_type_symbol
_atom_type_description
_atom_type_scat_dispersion_real
_atom_type_scat_dispersion_imag
_atom_type_scat_source
C C 0.0033 0.0016 'International Tables Vol C Tables 4.2.6.8 and 6.1.1.4'
H H 0.0000 0.0000 'International Tables Vol C Tables 4.2.6.8 and 6.1.1.4'
N N 0.0061 0.0033 'International Tables Vol C Tables 4.2.6.8 and 6.1.1.4'
O O 0.0106 0.0060 'International Tables Vol C Tables 4.2.6.8 and 6.1.1.4'
S S 0.1246 0.1234 'International Tables Vol C Tables 4.2.6.8 and 6.1.1.4'
Cl Cl 0.1484 0.1585 'International Tables Vol C Tables 4.2.6.8 and 6.1.1.4'
Cu Cu 0.3201 1.2651 'International Tables Vol C Tables 4.2.6.8 and 6.1.1.4'

loop_
_geom_angle_atom_site_label_1
_geom_angle_atom_site_label_2
_geom_angle_atom_site_label_3
_geom_angle
_geom_angle_site_symmetry_3
N2 Cu1 N3 175.46(8) .
N2 Cu1 O2 93.96(7) .
N3 Cu1 O2 87.39(7) .
N2 Cu1 N1 82.24(7) .
N3 Cu1 N1 94.75(7) .
O2 Cu1 N1 155.76(7) .
N2 Cu1 O1 92.30(7) 2_656
N3 Cu1 O1 92.00(7) 2_656
O2 Cu1 O1 91.03(6) 2_656
N1 Cu1 O1 112.97(6) 2_656
O2 S1 C12 106.64(9) .
O2 S1 C13 106.59(9) .
C12 S1 C13 101.74(10) .
C12 S1 Cu1 83.97(7) .
C13 S1 Cu1 88.61(7) .
C6 O1 Cu1 138.79(14) 2_646
S1 O2 Cu1 122.33(9) .
C1 N1 C5 118.90(18) .
C1 N1 Cu1 128.22(15) .
C5 N1 Cu1 112.48(14) .
C6 N2 C7 119.50(17) .
C6 N2 Cu1 116.30(14) .
C7 N2 Cu1 123.73(13) .
C14 N3 Cu1 168.80(19) .
N1 C1 C2 121.8(2) .
C2 C1 Cu1 152.83(16) .
N1 C1 H1 119.1 .
C2 C1 H1 119.1 .
Cu1 C1 H1 87.9 .
C3 C2 C1 119.3(2) .
C3 C2 H2 120.3 .
C1 C2 H2 120.3 .
C2 C3 C4 119.1(2) .
C2 C3 H3 120.5 .
C4 C3 H3 120.5 .
C5 C4 C3 118.4(2) .
C5 C4 H4 120.8 .
C3 C4 H4 120.8 .
N1 C5 C4 122.52(19) .
N1 C5 C6 115.86(17) .
C4 C5 C6 121.60(18) .
C4 C5 Cu1 162.93(15) .
C6 C5 Cu1 75.04(11) .
O1 C6 N2 128.87(19) .
O1 C6 C5 118.69(18) .
N2 C6 C5 112.43(17) .
O1 C6 Cu1 167.40(15) .
C5 C6 Cu1 73.91(11) .
N2 C6 Cu1 112.45(13) 2_646
C5 C6 Cu1 129.73(13) 2_646
Cu1 C6 Cu1 145.15(7) 2_646
C8 C7 C12 117.47(18) .
C8 C7 N2 122.78(18) .
C12 C7 N2 119.56(18) .
C8 C7 Cu1 138.18(14) .
C12 C7 Cu1 94.59(12) .
C9 C8 C7 120.8(2) .
C9 C8 H8 119.6 .
C7 C8 H8 119.6 .
C8 C9 C10 120.7(2) .
C8 C9 H9 119.7 .
C10 C9 H9 119.7 .
C11 C10 C9 119.6(2) .
C11 C10 H10 120.2 .
C9 C10 H10 120.2 .
C10 C11 C12 119.5(2) .
C10 C11 H11 120.3 .
C12 C11 H11 120.3 .
C11 C12 C7 121.87(19) .
C11 C12 S1 116.35(16) .
C7 C12 S1 121.64(15) .
C11 C12 Cu1 155.08(15) .
C7 C12 Cu1 61.08(11) .
S1 C12 Cu1 64.81(6) .
S1 C13 Cu1 61.00(6) .
S1 C13 H13A 109.5 .
Cu1 C13 H13A 151.6 .
S1 C13 H13B 109.5 .
Cu1 C13 H13B 98.8 .
H13A C13 H13B 109.5 .
S1 C13 H13C 109.5 .
Cu1 C13 H13C 56.8 .
H13A C13 H13C 109.5 .
H13B C13 H13C 109.5 .
N3 C14 C15 179.8(3) .
C15 C14 Cu1 172.98(17) .
C14 C15 H15A 109.5 .
C14 C15 H15B 109.5 .
H15A C15 H15B 109.5 .
C14 C15 H15C 109.5 .
H15A C15 H15C 109.5 .
H15B C15 H15C 109.5 .
O3 Cl1 O4 109.27(11) .
O3 Cl1 O5 109.95(12) .
O4 Cl1 O5 109.07(12) .
O3 Cl1 O6 109.42(11) .
O4 Cl1 O6 109.36(12) .
O5 Cl1 O6 109.75(12) .
Cl1 O3 Cu1 143.08(11) .

loop_
_geom_bond_atom_site_label_1
_geom_bond_atom_site_label_2
_geom_bond_distance
_geom_bond_site_symmetry_2
Cu1 N2 1.9625(17) .
Cu1 N3 1.9812(19) .
Cu1 O2 1.9948(15) .
Cu1 N1 2.0035(18) .
Cu1 O1 2.2292(15) 2_656
S1 O2 1.5334(16) .
S1 C12 1.775(2) .
S1 C13 1.792(2) .
O1 C6 1.248(2) .
O1 Cu1 2.2292(15) 2_646
N1 C1 1.340(3) .
N1 C5 1.346(3) .
N2 C6 1.340(2) .
N2 C7 1.416(3) .
N3 C14 1.144(3) .
C1 C2 1.394(3) .
C1 H1 0.9500 .
C2 C3 1.380(3) .
C2 H2 0.9500 .
C3 C4 1.396(3) .
C3 H3 0.9500 .
C4 C5 1.388(3) .
C4 H4 0.9500 .
C5 C6 1.508(3) .
C6 Cu1 3.273(2) 2_646
C7 C8 1.400(3) .
C7 C12 1.408(3) .
C8 C9 1.392(3) .
C8 H8 0.9500 .
C9 C10 1.395(3) .
C9 H9 0.9500 .
C10 C11 1.387(3) .
C10 H10 0.9500 .
C11 C12 1.396(3) .
C11 H11 0.9500 .
C13 H13A 0.9800 .
C13 H13B 0.9800 .
C13 H13C 0.9800 .
C14 C15 1.448(3) .
C15 H15A 0.9800 .
C15 H15B 0.9800 .
C15 H15C 0.9800 .
Cl1 O3 1.4374(18) .
Cl1 O4 1.4431(17) .
Cl1 O5 1.446(2) .
Cl1 O6 1.4471(17) .

loop_
_geom_torsion_atom_site_label_1
_geom_torsion_atom_site_label_2
_geom_torsion_atom_site_label_3
_geom_torsion_atom_site_label_4
_geom_torsion
_geom_torsion_site_symmetry_1
_geom_torsion_site_symmetry_4
C12 S1 O2 Cu1 -48.50(13) . .
C13 S1 O2 Cu1 59.60(13) . .
C5 N1 C1 C2 1.4(3) . .
Cu1 N1 C1 C2 173.59(16) . .
C5 N1 C1 Cu1 -172.2(3) . .
N1 C1 C2 C3 -2.2(3) . .
Cu1 C1 C2 C3 5.1(5) . .
C1 C2 C3 C4 1.3(3) . .
C2 C3 C4 C5 0.4(3) . .
C1 N1 C5 C4 0.4(3) . .
Cu1 N1 C5 C4 -173.01(16) . .
C1 N1 C5 C6 -177.82(18) . .
Cu1 N1 C5 C6 8.8(2) . .
C1 N1 C5 Cu1 173.4(2) . .
C3 C4 C5 N1 -1.2(3) . .
C3 C4 C5 C6 176.85(19) . .
C3 C4 C5 Cu1 -17.1(6) . .
Cu1 O1 C6 N2 -59.2(3) 2_646 .
Cu1 O1 C6 C5 122.26(19) 2_646 .
Cu1 O1 C6 Cu1 -58.3(8) 2_646 .
C7 N2 C6 O1 -7.9(3) . .
Cu1 N2 C6 O1 179.68(17) . .
C7 N2 C6 C5 170.70(17) . .
Cu1 N2 C6 C5 -1.7(2) . .
C7 N2 C6 Cu1 172.4(3) . .
C7 N2 C6 Cu1 -32.6(2) . 2_646
Cu1 N2 C6 Cu1 155.03(8) . 2_646
N1 C5 C6 O1 173.88(18) . .
C4 C5 C6 O1 -4.3(3) . .
Cu1 C5 C6 O1 179.88(19) . .
N1 C5 C6 N2 -4.9(2) . .
C4 C5 C6 N2 176.90(19) . .
Cu1 C5 C6 N2 1.10(14) . .
N1 C5 C6 Cu1 -6.00(14) . .
C4 C5 C6 Cu1 175.80(19) . .
N1 C5 C6 Cu1 -156.55(13) . 2_646
C4 C5 C6 Cu1 25.2(3) . 2_646
Cu1 C5 C6 Cu1 -150.56(13) . 2_646
C6 N2 C7 C8 -42.3(3) . .
Cu1 N2 C7 C8 129.46(18) . .
C6 N2 C7 C12 142.8(2) . .
Cu1 N2 C7 C12 -45.4(2) . .
C6 N2 C7 Cu1 -171.8(3) . .
C12 C7 C8 C9 -0.3(3) . .
N2 C7 C8 C9 -175.3(2) . .
Cu1 C7 C8 C9 -136.06(19) . .
C7 C8 C9 C10 0.8(3) . .
C8 C9 C10 C11 -0.1(3) . .
C9 C10 C11 C12 -1.1(3) . .
C10 C11 C12 C7 1.7(3) . .
C10 C11 C12 S1 177.41(18) . .
C10 C11 C12 Cu1 90.9(4) . .
C8 C7 C12 C11 -1.0(3) . .
N2 C7 C12 C11 174.17(19) . .
Cu1 C7 C12 C11 151.23(18) . .
C8 C7 C12 S1 -176.45(16) . .
N2 C7 C12 S1 -1.3(3) . .
Cu1 C7 C12 S1 -24.27(17) . .
C8 C7 C12 Cu1 -152.2(2) . .
N2 C7 C12 Cu1 22.94(13) . .
O2 S1 C12 C11 -128.13(16) . .
C13 S1 C12 C11 120.38(17) . .
Cu1 S1 C12 C11 -152.31(17) . .
O2 S1 C12 C7 47.61(19) . .
C13 S1 C12 C7 -63.89(19) . .
Cu1 S1 C12 C7 23.43(16) . .
O2 S1 C12 Cu1 24.18(7) . .
C13 S1 C12 Cu1 -87.32(8) . .
O2 S1 C13 Cu1 -27.99(6) . .
C12 S1 C13 Cu1 83.55(7) . .
O4 Cl1 O3 Cu1 78.5(2) . .
O5 Cl1 O3 Cu1 -41.1(2) . .
O6 Cl1 O3 Cu1 -161.74(16) . .
